data_4505305
loop_
_publ_author_name
'Kato, Kazuaki'
'Sugahara, Michihiro'
'Tohnai, Norimitsu'
'Sada, Kazuki'
'Miyata, Mikiji'

_publ_section_title
;
 Systematic Structural Study of Asymmetric Supramolecular Assembly by a
 Series of Bile Acid Derivatives with Different Side-Chain Lengths
;
_journal_issue 2
_journal_name_full 'Crystal Growth &amp; Design'
_journal_page_first 263
_journal_paper_doi 10.1021/cg0341499
_journal_volume 4
_journal_year 2004
_chemical_formula_sum 'C29 H48 O7'
_chemical_formula_weight 508.69
_space_group_IT_number 1
_symmetry_cell_setting triclinic
_symmetry_Int_Tables_number 1
_symmetry_space_group_name_Hall 'P 1'
_symmetry_space_group_name_H-M 'P 1'
_cell_angle_alpha 90.48(3)
_cell_angle_beta 92.88(1)
_cell_angle_gamma 105.19(2)
_cell_formula_units_Z 2
_cell_length_a 12.264(2)
_cell_length_b 14.452(7)
_cell_length_c 8.178(2)
_cell_measurement_temperature 288.2
_cell_volume 1396.7(8)
_computing_data_reduction 'teXsan Ver. 1.10'
_computing_publication_material 'teXsan Ver. 1.10'
_computing_structure_refinement 'teXsan Ver. 1.10'
_computing_structure_solution SIR92
_diffrn_measured_fraction_theta_full 0.8573
_diffrn_measured_fraction_theta_max 0.8573
_diffrn_radiation_type 'Mo K\a'
_diffrn_radiation_wavelength 0.7107
_diffrn_reflns_limit_h_max 14
_diffrn_reflns_limit_h_min 0
_diffrn_reflns_limit_k_max 16
_diffrn_reflns_limit_k_min -17
_diffrn_reflns_limit_l_max 9
_diffrn_reflns_limit_l_min -9
_diffrn_reflns_number 4237
_diffrn_reflns_theta_full 25.06
_diffrn_reflns_theta_max 25.06
_exptl_absorpt_coefficient_mu 0.085
_exptl_absorpt_correction_type none
_exptl_crystal_colour unknown
_exptl_crystal_density_diffrn 1.209
_exptl_crystal_density_method 'not measured'
_exptl_crystal_description unknown
_exptl_crystal_size_max 0.000
_exptl_crystal_size_mid 0.000
_exptl_crystal_size_min 0.000
_refine_diff_density_max 0.17
_refine_diff_density_min -0.21
_refine_ls_abs_structure_Flack 5(1)
_refine_ls_extinction_method none
_refine_ls_goodness_of_fit_ref 1.766
_refine_ls_hydrogen_treatment noref
_refine_ls_number_parameters 650
_refine_ls_number_reflns 4237
_refine_ls_R_factor_gt 0.0515
_refine_ls_shift/su_max 0.0002
_refine_ls_structure_factor_coef Fsqd
_refine_ls_weighting_details 'w = 1/[\s^2^(Fo^2^) + (0.05000(Max(Fo^2^,0) + 2Fc^2^)/3)^2^]'
_refine_ls_weighting_scheme calc
_refine_ls_wR_factor_ref 0.1228
_reflns_number_gt 3972
_reflns_number_total 4237
_reflns_threshold_expression F^2^>2.0\s(F^2^)
_cod_data_source_file cg0341499si20030801_025642.cif
_cod_data_source_block CA(2)/2,4-pentadione
_cod_original_cell_volume 1396.8199
_cod_original_sg_symbol_H-M 'P 1          '
_cod_original_formula_sum 'C29 H48 O7 '
_cod_database_code 4505305

loop_
_symmetry_equiv_pos_as_xyz
x,y,z

loop_
_atom_site_label
_atom_site_type_symbol
_atom_site_fract_x
_atom_site_fract_y
_atom_site_fract_z
_atom_site_U_iso_or_equiv
_atom_site_adp_type
_atom_site_occupancy
_atom_site_calc_flag
O(1) O 0.3762(4) 1.4270(3) 0.7315(6) 0.0388(7) Uani 1.00 d
O(2) O 0.1761(4) 1.1148(3) 0.9410(6) 0.0313(6) Uani 1.00 d
O(3) O 0.0952(4) 1.0430(3) 0.3915(6) 0.0362(6) Uani 1.00 d
O(4) O -0.4093(4) 0.6016(4) 0.4806(6) 0.0449(7) Uani 1.00 d
O(5) O -0.4132(5) 0.5536(4) 0.2205(6) 0.0440(7) Uani 1.00 d
O(6) O 0.1840(4) 0.2121(3) 0.2280(6) 0.0372(6) Uani 1.00 d
O(7) O 0.3638(4) 0.5372(3) 0.4707(6) 0.0343(6) Uani 1.00 d
O(8) O 0.4446(4) 0.5858(4) -0.0514(6) 0.0348(6) Uani 1.00 d
O(9) O 0.9321(4) 1.0132(4) 0.1167(6) 0.0454(7) Uani 1.00 d
O(10) O 0.9556(4) 1.0729(4) -0.1322(6) 0.0374(7) Uani 1.00 d
O(11) O 0.8812(5) 0.5462(4) -0.2951(6) 0.0613(9) Uani 1.00 d
O(12) O 0.9122(5) 0.3827(4) -0.3151(6) 0.0561(8) Uani 1.00 d
O(13) O 0.6233(5) 0.2358(4) -0.8144(6) 0.0619(9) Uani 1.00 d
O(14) O 0.6568(5) 0.0785(4) -0.7492(6) 0.076(1) Uani 1.00 d
C(1) C 0.4724(5) 1.2207(4) 0.5622(6) 0.0335(9) Uani 1.00 d
C(2) C 0.4193(5) 1.3049(4) 0.5639(7) 0.0349(9) Uani 1.00 d
C(3) C 0.4323(5) 1.3506(4) 0.7331(6) 0.0333(8) Uani 1.00 d
C(4) C 0.3814(5) 1.2762(4) 0.8553(6) 0.0317(8) Uani 1.00 d
C(5) C 0.4307(4) 1.1884(4) 0.8556(6) 0.0316(8) Uani 1.00 d
C(6) C 0.3767(5) 1.1163(4) 0.9850(6) 0.0331(8) Uani 1.00 d
C(7) C 0.2566(5) 1.0571(4) 0.9363(6) 0.0308(8) Uani 1.00 d
C(8) C 0.2485(4) 1.0109(4) 0.7664(6) 0.0260(7) Uani 1.00 d
C(9) C 0.2995(5) 1.0846(4) 0.6351(6) 0.0271(7) Uani 1.00 d
C(10) C 0.4238(5) 1.1404(4) 0.6829(6) 0.0296(8) Uani 1.00 d
C(11) C 0.2848(5) 1.0354(4) 0.4646(6) 0.0329(8) Uani 1.00 d
C(12) C 0.1642(5) 0.9769(4) 0.4150(6) 0.0307(8) Uani 1.00 d
C(13) C 0.1172(5) 0.9018(4) 0.5457(6) 0.0269(7) Uani 1.00 d
C(14) C 0.1287(5) 0.9567(4) 0.7117(6) 0.0256(7) Uani 1.00 d
C(15) C 0.0628(5) 0.8813(4) 0.8250(6) 0.0323(9) Uani 1.00 d
C(16) C -0.0385(5) 0.8243(4) 0.7145(7) 0.0343(8) Uani 1.00 d
C(17) C -0.0117(5) 0.8523(4) 0.5332(6) 0.0291(7) Uani 1.00 d
C(18) C 0.1846(5) 0.8250(4) 0.5484(6) 0.0349(9) Uani 1.00 d
C(19) C 0.5029(5) 1.0731(4) 0.6856(7) 0.0408(10) Uani 1.00 d
C(20) C -0.0585(5) 0.7672(4) 0.4127(6) 0.0305(7) Uani 1.00 d
C(21) C -0.0268(5) 0.7910(4) 0.2364(6) 0.0378(9) Uani 1.00 d
C(22) C -0.1874(5) 0.7305(4) 0.4197(7) 0.0374(9) Uani 1.00 d
C(23) C -0.2328(5) 0.6274(4) 0.3557(6) 0.0370(8) Uani 1.00 d
C(24) C -0.3596(5) 0.5905(4) 0.3429(6) 0.0336(8) Uani 1.00 d
C(25) C 0.0636(5) 0.4059(4) 0.0531(6) 0.0363(9) Uani 1.00 d
C(26) C 0.1263(5) 0.3277(4) 0.0582(6) 0.0337(8) Uani 1.00 d
C(27) C 0.1179(5) 0.2823(4) 0.2247(6) 0.0325(8) Uani 1.00 d
C(28) C 0.1631(5) 0.3580(4) 0.3596(6) 0.0321(8) Uani 1.00 d
C(29) C 0.1069(5) 0.4421(4) 0.3535(6) 0.0309(8) Uani 1.00 d
C(30) C 0.1572(5) 0.5173(4) 0.4900(6) 0.0321(8) Uani 1.00 d
C(31) C 0.2724(5) 0.5840(4) 0.4573(6) 0.0297(8) Uani 1.00 d
C(32) C 0.2743(5) 0.6270(4) 0.2850(6) 0.0271(7) Uani 1.00 d
C(33) C 0.2310(5) 0.5463(4) 0.1528(6) 0.0278(7) Uani 1.00 d
C(34) C 0.1086(5) 0.4876(4) 0.1823(6) 0.0297(8) Uani 1.00 d
C(35) C 0.2473(5) 0.5860(4) -0.0206(6) 0.0320(8) Uani 1.00 d
C(36) C 0.3676(5) 0.6468(4) -0.0485(6) 0.0301(8) Uani 1.00 d
C(37) C 0.4050(5) 0.7300(4) 0.0787(6) 0.0283(7) Uani 1.00 d
C(38) C 0.3919(5) 0.6869(4) 0.2502(6) 0.0265(7) Uani 1.00 d
C(39) C 0.4489(5) 0.7705(4) 0.3660(6) 0.0320(8) Uani 1.00 d
C(40) C 0.5474(5) 0.8286(4) 0.2712(6) 0.0302(8) Uani 1.00 d
C(41) C 0.5335(5) 0.7846(4) 0.0950(6) 0.0273(7) Uani 1.00 d
C(42) C 0.3325(5) 0.8010(4) 0.0484(7) 0.0375(10) Uani 1.00 d
C(43) C 0.0250(5) 0.5508(4) 0.1717(7) 0.041(1) Uani 1.00 d
C(44) C 0.5849(5) 0.8611(4) -0.0314(6) 0.0311(8) Uani 1.00 d
C(45) C 0.5625(5) 0.8227(4) -0.2077(7) 0.047(1) Uani 1.00 d
C(46) C 0.7120(5) 0.8979(4) 0.0115(6) 0.0337(8) Uani 1.00 d
C(47) C 0.7714(5) 0.9889(4) -0.0722(6) 0.0384(9) Uani 1.00 d
C(48) C 0.8934(5) 1.0259(4) -0.0179(6) 0.0334(8) Uani 1.00 d
C(49) C 0.7362(6) 0.5802(5) -0.1417(7) 0.064(1) Uani 1.00 d
C(50) C 0.7986(5) 0.5120(4) -0.1999(7) 0.0507(10) Uani 1.00 d
C(51) C 0.7732(5) 0.4164(4) -0.1558(7) 0.0478(10) Uani 1.00 d
C(52) C 0.8320(5) 0.3533(4) -0.2155(7) 0.0468(10) Uani 1.00 d
C(53) C 0.8077(5) 0.2523(4) -0.1661(7) 0.061(1) Uani 1.00 d
C(54) C 0.7256(6) 0.3801(4) -0.6791(7) 0.063(1) Uani 1.00 d
C(55) C 0.7039(5) 0.2741(4) -0.7096(7) 0.0436(9) Uani 1.00 d
C(56) C 0.7680(5) 0.2218(4) -0.6269(7) 0.0436(10) Uani 1.00 d
C(57) C 0.7389(5) 0.1201(4) -0.6470(7) 0.054(1) Uani 1.00 d
C(58) C 0.7958(6) 0.0592(5) -0.5523(8) 0.072(2) Uani 1.00 d
H(1) H 0.4046 1.4595 0.8363 0.0380 Uiso 1.00 calc
H(5) H 0.5101 1.2179 0.8943 0.0380 Uiso 1.00 calc
H(7) H 0.2921 0.9631 0.7604 0.0380 Uiso 1.00 calc
H(8) H 0.2596 1.1325 0.6528 0.0380 Uiso 1.00 calc
H(10) H 0.1733 0.9464 0.3119 0.0380 Uiso 1.00 calc
H(12) H 0.0863 1.0046 0.7252 0.0380 Uiso 1.00 calc
H(15) H -0.0529 0.9011 0.5263 0.0380 Uiso 1.00 calc
H(19) H -0.0267 0.7120 0.4335 0.0380 Uiso 1.00 calc
H(23) H 0.4674 1.1926 0.4569 0.0384 Uiso 1.00 calc
H(24) H 0.5546 1.2450 0.5934 0.0384 Uiso 1.00 calc
H(25) H 0.4531 1.3532 0.4876 0.0423 Uiso 1.00 calc
H(26) H 0.3402 1.2836 0.5344 0.0423 Uiso 1.00 calc
H(27) H 0.1593 0.7804 0.6310 0.0426 Uiso 1.00 calc
H(28) H 0.1783 0.7949 0.4458 0.0426 Uiso 1.00 calc
H(29) H 0.2646 0.8564 0.5751 0.0426 Uiso 1.00 calc
H(30) H 0.4785 1.0198 0.7600 0.0495 Uiso 1.00 calc
H(31) H 0.5051 1.0460 0.5801 0.0495 Uiso 1.00 calc
H(32) H 0.5792 1.1060 0.7229 0.0495 Uiso 1.00 calc
H(33) H 0.3873 1.3028 0.9618 0.0358 Uiso 1.00 calc
H(34) H 0.3013 1.2514 0.8231 0.0358 Uiso 1.00 calc
H(35) H 0.4251 1.0709 1.0042 0.0403 Uiso 1.00 calc
H(36) H 0.3777 1.1474 1.0892 0.0403 Uiso 1.00 calc
H(37) H 0.5139 1.3749 0.7650 0.0398 Uiso 1.00 calc
H(38) H 0.1078 0.8393 0.8641 0.0393 Uiso 1.00 calc
H(39) H 0.0390 0.9085 0.9209 0.0393 Uiso 1.00 calc
H(40) H -0.0532 0.7565 0.7291 0.0412 Uiso 1.00 calc
H(41) H -0.1083 0.8410 0.7456 0.0412 Uiso 1.00 calc
H(42) H -0.2085 0.7337 0.5317 0.0522 Uiso 1.00 calc
H(43) H -0.2211 0.7717 0.3568 0.0522 Uiso 1.00 calc
H(44) H 0.0552 0.8064 0.2285 0.0509 Uiso 1.00 calc
H(45) H -0.0610 0.7409 0.1650 0.0509 Uiso 1.00 calc
H(46) H -0.0489 0.8481 0.2069 0.0509 Uiso 1.00 calc
H(47) H 0.3093 1.0856 0.3843 0.0363 Uiso 1.00 calc
H(48) H 0.3372 0.9959 0.4600 0.0363 Uiso 1.00 calc
H(49) H 0.2381 1.0068 1.0153 0.0365 Uiso 1.00 calc
H(50) H -0.2047 0.6241 0.2480 0.0446 Uiso 1.00 calc
H(51) H -0.2014 0.5864 0.4247 0.0446 Uiso 1.00 calc
H(52) H 0.0691 0.4321 -0.0528 0.0407 Uiso 1.00 calc
H(53) H -0.0129 0.3756 0.0720 0.0407 Uiso 1.00 calc
H(54) H 0.0970 0.2814 -0.0237 0.0398 Uiso 1.00 calc
H(55) H 0.2056 0.3575 0.0398 0.0398 Uiso 1.00 calc
H(56) H 0.1564 0.3303 0.4688 0.0421 Uiso 1.00 calc
H(57) H 0.2457 0.3853 0.3521 0.0421 Uiso 1.00 calc
H(58) H 0.1049 0.5556 0.5092 0.0388 Uiso 1.00 calc
H(59) H 0.1640 0.4846 0.5937 0.0388 Uiso 1.00 calc
H(60) H 0.2304 0.5348 -0.0971 0.0458 Uiso 1.00 calc
H(61) H 0.1987 0.6259 -0.0362 0.0458 Uiso 1.00 calc
H(62) H 0.3983 0.8069 0.3945 0.0470 Uiso 1.00 calc
H(63) H 0.4746 0.7466 0.4710 0.0470 Uiso 1.00 calc
H(64) H 0.5514 0.8949 0.2731 0.0444 Uiso 1.00 calc
H(65) H 0.6215 0.8241 0.3263 0.0444 Uiso 1.00 calc
H(66) H 0.7256 0.9077 0.1284 0.0474 Uiso 1.00 calc
H(67) H 0.7474 0.8481 -0.0193 0.0474 Uiso 1.00 calc
H(68) H 0.7605 0.9774 -0.1884 0.0550 Uiso 1.00 calc
H(69) H 0.7301 1.0368 -0.0471 0.0550 Uiso 1.00 calc
H(70) H 0.3575 0.8536 0.1258 0.0473 Uiso 1.00 calc
H(71) H 0.3478 0.8264 -0.0593 0.0473 Uiso 1.00 calc
H(72) H 0.2580 0.7705 0.0561 0.0473 Uiso 1.00 calc
H(73) H 0.0493 0.6036 0.2521 0.0511 Uiso 1.00 calc
H(74) H 0.0216 0.5756 0.0682 0.0511 Uiso 1.00 calc
H(75) H -0.0476 0.5138 0.2008 0.0511 Uiso 1.00 calc
H(76) H 0.4836 0.7993 -0.2364 0.0629 Uiso 1.00 calc
H(77) H 0.5961 0.8696 -0.2829 0.0629 Uiso 1.00 calc
H(78) H 0.5955 0.7683 -0.2212 0.0629 Uiso 1.00 calc
H(79) H 0.0417 0.2522 0.2470 0.0427 Uiso 1.00 calc
H(80) H 0.0294 0.4138 0.3749 0.0397 Uiso 1.00 calc
H(81) H 0.2928 0.6370 0.5372 0.0320 Uiso 1.00 calc
H(82) H 0.3668 0.6735 -0.1557 0.0338 Uiso 1.00 calc
H(83) H 0.4390 0.6427 0.2586 0.0294 Uiso 1.00 calc
H(84) H 0.2241 0.6675 0.2823 0.0326 Uiso 1.00 calc
H(85) H 0.5774 0.7376 0.0906 0.0313 Uiso 1.00 calc
H(86) H 0.5507 0.9133 -0.0161 0.0361 Uiso 1.00 calc
H(87) H 0.2816 0.5013 0.1716 0.0344 Uiso 1.00 calc
H(88) H 0.7915 0.6353 -0.0807 0.0766 Uiso 1.00 calc
H(89) H 0.7055 0.6094 -0.2304 0.0766 Uiso 1.00 calc
H(90) H 0.6804 0.5547 -0.0684 0.0766 Uiso 1.00 calc
H(91) H 0.7501 0.2362 -0.0912 0.0727 Uiso 1.00 calc
H(92) H 0.7875 0.2099 -0.2600 0.0727 Uiso 1.00 calc
H(93) H 0.8757 0.2385 -0.1134 0.0727 Uiso 1.00 calc
H(94) H 0.7886 0.4029 -0.5954 0.0740 Uiso 1.00 calc
H(95) H 0.7434 0.4157 -0.7721 0.0740 Uiso 1.00 calc
H(96) H 0.6609 0.3946 -0.6311 0.0740 Uiso 1.00 calc
H(97) H 0.7430 0.0165 -0.4807 0.0958 Uiso 1.00 calc
H(98) H 0.8271 0.0197 -0.6173 0.0958 Uiso 1.00 calc
H(99) H 0.8559 0.0963 -0.4767 0.0958 Uiso 1.00 calc
H(100) H 0.7831 0.4213 -0.0359 0.0537 Uiso 1.00 calc
H(101) H 0.6952 0.3933 -0.1830 0.0537 Uiso 1.00 calc
H(102) H 0.8442 0.2454 -0.6537 0.0548 Uiso 1.00 calc
H(103) H 0.7644 0.2348 -0.5098 0.0548 Uiso 1.00 calc
H(104) H 0.1923 1.1543 1.0607 0.0587 Uiso 1.00 calc
H(105) H 0.0386 1.0173 0.3050 0.0587 Uiso 1.00 calc
H(107) H -0.5025 0.5679 0.4732 0.0587 Uiso 1.00 calc
H(109) H 0.4713 0.5801 0.0592 0.0587 Uiso 1.00 calc
H(111) H 0.3623 0.5024 0.5366 0.0490 Uiso 1.00 calc
H(114) H 0.1611 0.1694 0.3036 0.0545 Uiso 1.00 calc
H(116) H 1.0104 1.0820 -0.1065 0.0409 Uiso 1.00 calc

loop_
_atom_site_aniso_label
_atom_site_aniso_U_11
_atom_site_aniso_U_22
_atom_site_aniso_U_33
_atom_site_aniso_U_12
_atom_site_aniso_U_13
_atom_site_aniso_U_23
O(1) 0.052(2) 0.030(1) 0.035(1) 0.012(1) -0.005(1) -0.0024(10)
O(2) 0.028(1) 0.031(1) 0.034(1) 0.0038(9) 0.0010(9) -0.0035(9)
O(3) 0.035(1) 0.029(1) 0.040(1) 0.0039(10) -0.0079(10) 0.0033(10)
O(4) 0.031(1) 0.060(2) 0.036(1) -0.002(1) -0.0022(9) -0.001(1)
O(5) 0.035(1) 0.050(2) 0.046(1) 0.013(1) -0.0127(10) -0.012(1)
O(6) 0.049(2) 0.027(1) 0.035(1) 0.0077(10) 0.0040(10) 0.0015(9)
O(7) 0.026(1) 0.038(1) 0.035(1) 0.0031(9) -0.0015(9) 0.0052(10)
O(8) 0.036(1) 0.034(1) 0.033(1) 0.0090(10) -0.0008(9) -0.0080(10)
O(9) 0.035(1) 0.058(2) 0.036(1) -0.001(1) -0.0042(10) 0.005(1)
O(10) 0.025(1) 0.044(1) 0.040(1) 0.002(1) 0.0034(9) 0.007(1)
O(11) 0.061(2) 0.068(2) 0.051(2) 0.007(2) 0.013(1) 0.016(1)
O(12) 0.046(2) 0.069(2) 0.049(2) 0.008(1) 0.004(1) -0.004(1)
O(13) 0.057(2) 0.067(2) 0.055(2) 0.010(1) -0.017(1) -0.004(1)
O(14) 0.100(3) 0.045(2) 0.071(2) 0.000(2) -0.012(2) -0.017(1)
C(1) 0.028(2) 0.035(2) 0.034(2) 0.002(1) 0.003(1) -0.001(1)
C(2) 0.033(2) 0.030(2) 0.038(2) 0.001(1) 0.002(1) 0.001(1)
C(3) 0.031(2) 0.028(2) 0.037(1) 0.002(1) -0.005(1) 0.000(1)
C(4) 0.036(2) 0.027(2) 0.027(2) 0.002(1) -0.005(1) 0.000(1)
C(5) 0.026(2) 0.031(2) 0.032(1) -0.001(1) -0.002(1) 0.000(1)
C(6) 0.033(2) 0.031(2) 0.032(2) 0.005(1) -0.007(1) 0.001(1)
C(7) 0.032(2) 0.028(2) 0.031(1) 0.007(1) -0.003(1) -0.002(1)
C(8) 0.028(1) 0.025(2) 0.024(1) 0.005(1) 0.004(1) 0.004(1)
C(9) 0.027(1) 0.026(2) 0.027(1) 0.005(1) 0.002(1) 0.005(1)
C(10) 0.027(2) 0.027(2) 0.034(1) 0.006(1) -0.001(1) -0.001(1)
C(11) 0.032(2) 0.033(2) 0.031(2) 0.002(1) 0.004(1) -0.002(1)
C(12) 0.033(2) 0.030(2) 0.026(1) 0.003(1) 0.001(1) 0.001(1)
C(13) 0.026(1) 0.027(2) 0.027(1) 0.005(1) 0.004(1) -0.001(1)
C(14) 0.028(1) 0.022(1) 0.026(1) 0.004(1) 0.004(1) -0.003(1)
C(15) 0.032(2) 0.030(2) 0.032(2) 0.001(1) 0.004(1) 0.003(1)
C(16) 0.034(2) 0.028(2) 0.035(1) -0.001(1) 0.006(1) -0.002(1)
C(17) 0.025(1) 0.025(2) 0.035(1) 0.003(1) 0.001(1) -0.007(1)
C(18) 0.028(2) 0.032(2) 0.046(2) 0.008(1) 0.000(1) -0.005(1)
C(19) 0.026(2) 0.039(2) 0.059(2) 0.009(1) 0.002(2) -0.002(2)
C(20) 0.029(2) 0.025(2) 0.036(1) 0.003(1) 0.003(1) -0.006(1)
C(21) 0.038(2) 0.036(2) 0.033(1) 0.000(2) -0.001(1) -0.003(1)
C(22) 0.027(2) 0.030(2) 0.053(2) 0.006(1) -0.004(1) -0.006(1)
C(23) 0.028(2) 0.031(2) 0.048(2) 0.001(1) -0.003(1) -0.003(1)
C(24) 0.028(2) 0.031(2) 0.041(1) 0.005(1) -0.002(1) 0.003(1)
C(25) 0.032(2) 0.030(2) 0.043(2) 0.003(1) -0.008(1) -0.006(1)
C(26) 0.037(2) 0.026(2) 0.035(1) 0.004(1) -0.005(1) -0.004(1)
C(27) 0.031(2) 0.030(2) 0.034(1) 0.003(1) 0.001(1) -0.002(1)
C(28) 0.032(2) 0.028(2) 0.034(2) 0.003(1) -0.002(1) -0.003(1)
C(29) 0.028(2) 0.028(2) 0.034(1) 0.003(1) 0.001(1) -0.002(1)
C(30) 0.027(2) 0.033(2) 0.034(2) 0.004(1) 0.007(1) -0.005(1)
C(31) 0.032(2) 0.028(2) 0.027(1) 0.004(1) 0.000(1) -0.003(1)
C(32) 0.028(2) 0.023(2) 0.029(1) 0.005(1) -0.001(1) -0.002(1)
C(33) 0.025(2) 0.026(2) 0.029(1) 0.001(1) -0.003(1) -0.003(1)
C(34) 0.023(2) 0.030(2) 0.033(1) 0.003(1) -0.004(1) 0.000(1)
C(35) 0.028(2) 0.032(2) 0.032(1) 0.000(1) -0.003(1) -0.001(1)
C(36) 0.032(2) 0.031(2) 0.023(1) 0.001(1) -0.002(1) 0.001(1)
C(37) 0.027(1) 0.027(2) 0.029(1) 0.004(1) -0.004(1) -0.001(1)
C(38) 0.024(1) 0.028(2) 0.025(1) 0.002(1) -0.003(1) -0.005(1)
C(39) 0.029(2) 0.031(2) 0.031(2) 0.000(1) 0.002(1) -0.010(1)
C(40) 0.030(2) 0.030(2) 0.027(1) 0.003(1) -0.003(1) -0.003(1)
C(41) 0.025(1) 0.025(2) 0.028(1) 0.001(1) -0.003(1) -0.002(1)
C(42) 0.031(2) 0.032(2) 0.049(2) 0.008(1) -0.006(1) 0.005(2)
C(43) 0.028(2) 0.039(2) 0.056(2) 0.012(1) -0.001(2) -0.006(2)
C(44) 0.029(2) 0.030(2) 0.030(1) 0.000(1) 0.000(1) 0.004(1)
C(45) 0.049(2) 0.051(2) 0.029(2) -0.009(2) -0.001(1) -0.002(2)
C(46) 0.029(2) 0.032(2) 0.035(2) 0.000(1) 0.001(1) 0.004(1)
C(47) 0.031(2) 0.040(2) 0.038(2) 0.000(1) 0.001(1) 0.013(1)
C(48) 0.032(2) 0.031(2) 0.033(1) 0.002(1) 0.001(1) 0.000(1)
C(49) 0.072(3) 0.072(3) 0.054(2) 0.029(2) 0.007(2) -0.002(2)
C(50) 0.049(2) 0.063(2) 0.033(2) 0.004(2) -0.004(1) 0.001(2)
C(51) 0.036(2) 0.060(2) 0.039(2) 0.001(2) -0.010(2) 0.001(2)
C(52) 0.039(2) 0.057(2) 0.036(2) 0.000(2) -0.013(1) -0.005(2)
C(53) 0.053(3) 0.056(2) 0.063(3) -0.001(2) -0.005(2) -0.002(2)
C(54) 0.081(3) 0.039(2) 0.070(3) 0.013(2) 0.012(2) 0.006(2)
C(55) 0.043(2) 0.043(2) 0.044(2) 0.009(2) 0.004(1) -0.002(1)
C(56) 0.048(2) 0.048(2) 0.035(2) 0.012(2) 0.010(1) 0.001(2)
C(57) 0.069(3) 0.051(2) 0.049(2) 0.022(2) 0.018(1) -0.001(2)
C(58) 0.106(4) 0.067(3) 0.062(3) 0.054(3) 0.006(3) 0.007(2)

loop_
_atom_type_symbol
_atom_type_description
_atom_type_scat_dispersion_real
_atom_type_scat_dispersion_imag
_atom_type_scat_source
C C 0.003 0.002
;International Tables for Crystallography
(1992, Vol. C, Tables 4.2.6.8 and 6.1.1.1)
;
H H 0.000 0.000
;International Tables for Crystallography
(1992, Vol. C, Table 6.1.1.2)
;
O O 0.011 0.006
;International Tables for Crystallography
(1992, Vol. C, Tables 4.2.6.8 and 6.1.1.1)
;
